data_7017902
loop_
_publ_author_name
'Beck, John F.'
'Schmidt, Joseph A. R.'

_publ_section_title
;
 Isolation and characterization of main group and late transition metal
 complexes using orthometallated imine ligands.
;
_journal_issue 3
_journal_name_full 'Dalton transactions (Cambridge, England : 2003)'
_journal_page_first 860
_journal_page_last 870
_journal_paper_doi 10.1039/c1dt11629k
_journal_volume 41
_journal_year 2012
_chemical_formula_sum 'C20 H22 Al Cl2 N O2'
_chemical_formula_weight 406.27
_chemical_name_systematic
;
?
;
_space_group_IT_number 14
_symmetry_cell_setting monoclinic
_symmetry_space_group_name_Hall '-P 2yn'
_symmetry_space_group_name_H-M 'P 1 21/n 1'
_atom_sites_solution_hydrogens geom
_atom_sites_solution_primary direct
_atom_sites_solution_secondary difmap
_audit_creation_method SHELXL-97
_cell_angle_alpha 90.00
_cell_angle_beta 98.214(2)
_cell_angle_gamma 90.00
_cell_formula_units_Z 4
_cell_length_a 10.0807(8)
_cell_length_b 16.6881(13)
_cell_length_c 12.1637(10)
_cell_measurement_reflns_used 7565
_cell_measurement_temperature 140
_cell_measurement_theta_max 28.26
_cell_measurement_theta_min 2.38
_cell_volume 2025.3(3)
_computing_cell_refinement 'Bruker SAINT v6.22'
_computing_data_collection 'Bruker SMART v5.625'
_computing_data_reduction 'Bruker SAINT v6.22'
_computing_molecular_graphics 'Bruker SHELXTL'
_computing_publication_material 'Bruker SHELXTL'
_computing_structure_refinement 'SHELXL-97 (Sheldrick, 1997)'
_computing_structure_solution 'SHELXS-97 (Sheldrick, 1990)'
_diffrn_ambient_temperature 140
_diffrn_measured_fraction_theta_full 0.999
_diffrn_measured_fraction_theta_max 0.999
_diffrn_measurement_device_type 'SMART CCD'
_diffrn_measurement_method \w-scan
_diffrn_radiation_monochromator graphite
_diffrn_radiation_source 'fine-focus sealed tube'
_diffrn_radiation_type MoK\a
_diffrn_radiation_wavelength 0.71073
_diffrn_reflns_av_R_equivalents 0.0358
_diffrn_reflns_av_sigmaI/netI 0.0217
_diffrn_reflns_limit_h_max 12
_diffrn_reflns_limit_h_min -13
_diffrn_reflns_limit_k_max 22
_diffrn_reflns_limit_k_min -22
_diffrn_reflns_limit_l_max 16
_diffrn_reflns_limit_l_min -16
_diffrn_reflns_number 29012
_diffrn_reflns_theta_full 28.33
_diffrn_reflns_theta_max 28.33
_diffrn_reflns_theta_min 2.09
_exptl_absorpt_coefficient_mu 0.378
_exptl_absorpt_correction_T_max 1.000000
_exptl_absorpt_correction_T_min 0.852534
_exptl_absorpt_correction_type empirical
_exptl_absorpt_process_details SADABS
_exptl_crystal_colour yellow
_exptl_crystal_density_diffrn 1.332
_exptl_crystal_density_method 'not measured'
_exptl_crystal_description block
_exptl_crystal_F_000 848
_exptl_crystal_size_max 0.10
_exptl_crystal_size_mid 0.08
_exptl_crystal_size_min 0.06
_refine_diff_density_max 0.538
_refine_diff_density_min -0.330
_refine_diff_density_rms 0.073
_refine_ls_extinction_coef 0.0203(14)
_refine_ls_extinction_expression Fc^*^=kFc[1+0.001xFc^2^\l^3^/sin(2\q)]^-1/4^
_refine_ls_extinction_method SHELXL
_refine_ls_goodness_of_fit_ref 1.047
_refine_ls_hydrogen_treatment constr
_refine_ls_matrix_type full
_refine_ls_number_parameters 236
_refine_ls_number_reflns 5049
_refine_ls_number_restraints 0
_refine_ls_restrained_S_all 1.047
_refine_ls_R_factor_all 0.0387
_refine_ls_R_factor_gt 0.0352
_refine_ls_shift/su_max 0.001
_refine_ls_shift/su_mean 0.000
_refine_ls_structure_factor_coef Fsqd
_refine_ls_weighting_details 'calc w=1/[\s^2^(Fo^2^)+(0.0546P)^2^+0.7907P] where P=(Fo^2^+2Fc^2^)/3'
_refine_ls_weighting_scheme calc
_refine_ls_wR_factor_gt 0.0939
_refine_ls_wR_factor_ref 0.0969
_reflns_number_gt 4580
_reflns_number_total 5049
_reflns_threshold_expression >2sigma(I)
_cod_data_source_file c1dt11629k.txt
_cod_data_source_block (15)
_cod_depositor_comments
;
The following automatic conversions were performed:

'_symmetry_cell_setting' value 'Monoclinic' changed to 'monoclinic'
according to /home/saulius/struct/CIF-dictionaries/cif_core.dic
dictionary named 'cif_core.dic' version 2.4.1 from 2010-06-29.

Automatic conversion script
Id: cif_fix_values 1715 2011-07-08 13:25:40Z adriana 
;
_cod_original_sg_symbol_H-M 'P2(1)/n '
_cod_database_code 7017902

loop_
_symmetry_equiv_pos_as_xyz
'x, y, z'
'-x+1/2, y+1/2, -z+1/2'
'-x, -y, -z'
'x-1/2, -y-1/2, z-1/2'

loop_
_atom_site_label
_atom_site_type_symbol
_atom_site_fract_x
_atom_site_fract_y
_atom_site_fract_z
_atom_site_U_iso_or_equiv
_atom_site_adp_type
_atom_site_occupancy
_atom_site_symmetry_multiplicity
_atom_site_calc_flag
_atom_site_refinement_flags
N1 N 0.62512(10) 0.25430(6) 0.57016(8) 0.01729(19) Uani 1 1 d .
C1 C 0.67716(13) 0.09915(7) 0.53367(10) 0.0212(2) Uani 1 1 d .
O1 O 0.78600(12) -0.03232(6) 0.56088(9) 0.0384(3) Uani 1 1 d .
Al1 Al 0.73831(4) 0.17380(2) 0.65326(3) 0.01946(10) Uani 1 1 d .
Cl1 Cl 0.67162(4) 0.16397(2) 0.81060(3) 0.03456(11) Uani 1 1 d .
O2 O 0.67490(13) -0.09224(6) 0.40260(9) 0.0401(3) Uani 1 1 d .
C2 C 0.70043(14) 0.02193(8) 0.50361(11) 0.0258(3) Uani 1 1 d .
Cl2 Cl 0.94499(3) 0.20426(2) 0.67702(3) 0.03281(10) Uani 1 1 d .
C3 C 0.63386(15) -0.01445(8) 0.40795(11) 0.0287(3) Uani 1 1 d .
C4 C 0.54012(16) 0.02429(8) 0.33494(11) 0.0313(3) Uani 1 1 d .
H4A H 0.4960 -0.0009 0.2719 0.038 Uiso 1 1 calc R
C5 C 0.51402(15) 0.10429(8) 0.36014(11) 0.0272(3) Uani 1 1 d .
H5A H 0.4517 0.1337 0.3127 0.033 Uiso 1 1 calc R
C6 C 0.58106(13) 0.13974(7) 0.45578(10) 0.0210(2) Uani 1 1 d .
C7 C 0.7814(2) -0.10213(10) 0.49324(15) 0.0437(4) Uani 1 1 d .
H7A H 0.7654 -0.1491 0.5363 0.052 Uiso 1 1 calc R
H7B H 0.8661 -0.1091 0.4653 0.052 Uiso 1 1 calc R
C8 C 0.55890(12) 0.22318(7) 0.48133(10) 0.0197(2) Uani 1 1 d .
H8A H 0.4979 0.2539 0.4345 0.024 Uiso 1 1 calc R
C9 C 0.60994(12) 0.33829(7) 0.59580(9) 0.0172(2) Uani 1 1 d .
C10 C 0.51091(12) 0.36137(7) 0.65997(10) 0.0191(2) Uani 1 1 d .
C11 C 0.50239(13) 0.44265(8) 0.68451(11) 0.0245(3) Uani 1 1 d .
H11A H 0.4380 0.4599 0.7269 0.029 Uiso 1 1 calc R
C12 C 0.58735(14) 0.49822(8) 0.64733(12) 0.0279(3) Uani 1 1 d .
H12A H 0.5792 0.5522 0.6643 0.034 Uiso 1 1 calc R
C13 C 0.68460(14) 0.47376(8) 0.58495(11) 0.0258(3) Uani 1 1 d .
H13A H 0.7414 0.5116 0.5604 0.031 Uiso 1 1 calc R
C14 C 0.69870(12) 0.39314(7) 0.55823(10) 0.0199(2) Uani 1 1 d .
C15 C 0.41085(13) 0.30292(8) 0.69691(11) 0.0235(2) Uani 1 1 d .
H15A H 0.4435 0.2485 0.6870 0.028 Uiso 1 1 calc R
C16 C 0.3952(2) 0.31343(11) 0.81905(14) 0.0434(4) Uani 1 1 d .
H16A H 0.4809 0.3074 0.8641 0.065 Uiso 1 1 calc R
H16B H 0.3345 0.2736 0.8397 0.065 Uiso 1 1 calc R
H16C H 0.3602 0.3659 0.8302 0.065 Uiso 1 1 calc R
C17 C 0.27581(15) 0.31223(11) 0.62363(17) 0.0433(4) Uani 1 1 d .
H17A H 0.2873 0.3055 0.5472 0.065 Uiso 1 1 calc R
H17B H 0.2404 0.3647 0.6341 0.065 Uiso 1 1 calc R
H17C H 0.2147 0.2724 0.6435 0.065 Uiso 1 1 calc R
C18 C 0.80487(13) 0.36845(7) 0.48809(10) 0.0225(2) Uani 1 1 d .
H18A H 0.8062 0.3098 0.4853 0.027 Uiso 1 1 calc R
C19 C 0.77073(16) 0.39926(10) 0.36910(12) 0.0351(3) Uani 1 1 d .
H19A H 0.6829 0.3810 0.3383 0.053 Uiso 1 1 calc R
H19B H 0.8353 0.3793 0.3250 0.053 Uiso 1 1 calc R
H19C H 0.7725 0.4568 0.3692 0.053 Uiso 1 1 calc R
C20 C 0.94412(14) 0.39656(9) 0.53906(12) 0.0316(3) Uani 1 1 d .
H20A H 0.9639 0.3767 0.6137 0.047 Uiso 1 1 calc R
H20B H 0.9467 0.4541 0.5399 0.047 Uiso 1 1 calc R
H20C H 1.0094 0.3766 0.4957 0.047 Uiso 1 1 calc R

loop_
_atom_site_aniso_label
_atom_site_aniso_U_11
_atom_site_aniso_U_22
_atom_site_aniso_U_33
_atom_site_aniso_U_23
_atom_site_aniso_U_13
_atom_site_aniso_U_12
N1 0.0197(4) 0.0148(4) 0.0182(4) 0.0000(3) 0.0053(3) -0.0001(3)
C1 0.0258(6) 0.0184(5) 0.0202(5) -0.0013(4) 0.0059(4) 0.0002(4)
O1 0.0521(7) 0.0233(5) 0.0373(6) -0.0057(4) -0.0020(5) 0.0155(5)
Al1 0.02229(19) 0.01734(18) 0.01851(18) -0.00103(12) 0.00210(13) 0.00254(13)
Cl1 0.0444(2) 0.0398(2) 0.02110(16) 0.00676(12) 0.01053(13) 0.01707(15)
O2 0.0641(8) 0.0206(5) 0.0354(6) -0.0090(4) 0.0066(5) 0.0077(5)
C2 0.0331(7) 0.0206(6) 0.0247(6) -0.0002(5) 0.0071(5) 0.0042(5)
Cl2 0.02309(16) 0.03188(18) 0.0416(2) 0.00363(13) -0.00160(13) -0.00142(12)
C3 0.0436(8) 0.0181(6) 0.0265(6) -0.0051(5) 0.0122(5) -0.0001(5)
C4 0.0470(8) 0.0236(6) 0.0230(6) -0.0065(5) 0.0038(6) -0.0044(6)
C5 0.0370(7) 0.0226(6) 0.0212(6) -0.0015(5) 0.0012(5) -0.0011(5)
C6 0.0272(6) 0.0176(5) 0.0191(5) -0.0010(4) 0.0061(4) -0.0012(4)
C7 0.0602(11) 0.0258(7) 0.0448(9) -0.0085(6) 0.0060(8) 0.0135(7)
C8 0.0224(5) 0.0182(5) 0.0189(5) 0.0014(4) 0.0039(4) -0.0006(4)
C9 0.0193(5) 0.0146(5) 0.0176(5) -0.0006(4) 0.0027(4) 0.0007(4)
C10 0.0186(5) 0.0193(5) 0.0198(5) 0.0002(4) 0.0041(4) 0.0010(4)
C11 0.0253(6) 0.0223(6) 0.0276(6) -0.0045(5) 0.0092(5) 0.0027(5)
C12 0.0327(7) 0.0170(6) 0.0351(7) -0.0066(5) 0.0085(5) -0.0005(5)
C13 0.0287(6) 0.0177(6) 0.0328(7) -0.0019(5) 0.0099(5) -0.0048(5)
C14 0.0215(5) 0.0181(5) 0.0211(5) -0.0005(4) 0.0059(4) -0.0010(4)
C15 0.0217(6) 0.0222(6) 0.0284(6) 0.0034(5) 0.0096(5) 0.0009(5)
C16 0.0598(11) 0.0402(8) 0.0363(8) 0.0041(7) 0.0280(8) -0.0012(8)
C17 0.0226(7) 0.0442(9) 0.0612(11) 0.0119(8) -0.0001(7) -0.0071(6)
C18 0.0248(6) 0.0208(5) 0.0240(6) 0.0018(4) 0.0101(5) -0.0006(4)
C19 0.0401(8) 0.0427(8) 0.0243(6) 0.0049(6) 0.0107(6) 0.0075(6)
C20 0.0250(6) 0.0372(8) 0.0343(7) 0.0026(6) 0.0099(5) -0.0038(5)

loop_
_atom_type_symbol
_atom_type_description
_atom_type_scat_dispersion_real
_atom_type_scat_dispersion_imag
_atom_type_scat_source
C C 0.0033 0.0016 'International Tables Vol C Tables 4.2.6.8 and 6.1.1.4'
H H 0.0000 0.0000 'International Tables Vol C Tables 4.2.6.8 and 6.1.1.4'
N N 0.0061 0.0033 'International Tables Vol C Tables 4.2.6.8 and 6.1.1.4'
O O 0.0106 0.0060 'International Tables Vol C Tables 4.2.6.8 and 6.1.1.4'
Al Al 0.0645 0.0514 'International Tables Vol C Tables 4.2.6.8 and 6.1.1.4'
Cl Cl 0.1484 0.1585 'International Tables Vol C Tables 4.2.6.8 and 6.1.1.4'

loop_
_geom_angle_atom_site_label_1
_geom_angle_atom_site_label_2
_geom_angle_atom_site_label_3
_geom_angle
C8 N1 C9 120.66(10)
C8 N1 Al1 110.50(8)
C9 N1 Al1 128.85(8)
C2 C1 C6 113.32(11)
C2 C1 Al1 138.92(10)
C6 C1 Al1 107.76(8)
C2 O1 C7 106.32(11)
C1 Al1 N1 87.37(5)
C1 Al1 Cl1 121.10(4)
N1 Al1 Cl1 106.46(3)
C1 Al1 Cl2 117.03(4)
N1 Al1 Cl2 113.32(3)
Cl1 Al1 Cl2 109.06(2)
C3 O2 C7 105.72(11)
C1 C2 O1 127.28(12)
C1 C2 C3 123.47(12)
O1 C2 C3 109.22(11)
C4 C3 O2 127.26(13)
C4 C3 C2 122.85(12)
O2 C3 C2 109.87(12)
C3 C4 C5 116.29(12)
C3 C4 H4A 121.9
C5 C4 H4A 121.9
C6 C5 C4 120.22(13)
C6 C5 H5A 119.9
C4 C5 H5A 119.9
C5 C6 C1 123.81(11)
C5 C6 C8 121.06(11)
C1 C6 C8 115.11(10)
O1 C7 O2 108.00(12)
O1 C7 H7A 110.1
O2 C7 H7A 110.1
O1 C7 H7B 110.1
O2 C7 H7B 110.1
H7A C7 H7B 108.4
N1 C8 C6 119.13(11)
N1 C8 H8A 120.4
C6 C8 H8A 120.4
C14 C9 C10 122.62(10)
C14 C9 N1 118.01(10)
C10 C9 N1 119.33(10)
C11 C10 C9 117.11(11)
C11 C10 C15 119.90(11)
C9 C10 C15 122.91(11)
C12 C11 C10 121.53(12)
C12 C11 H11A 119.2
C10 C11 H11A 119.2
C11 C12 C13 120.15(12)
C11 C12 H12A 119.9
C13 C12 H12A 119.9
C12 C13 C14 121.02(12)
C12 C13 H13A 119.5
C14 C13 H13A 119.5
C13 C14 C9 117.55(11)
C13 C14 C18 119.72(11)
C9 C14 C18 122.70(10)
C10 C15 C17 109.71(11)
C10 C15 C16 112.35(12)
C17 C15 C16 110.44(14)
C10 C15 H15A 108.1
C17 C15 H15A 108.1
C16 C15 H15A 108.1
C15 C16 H16A 109.5
C15 C16 H16B 109.5
H16A C16 H16B 109.5
C15 C16 H16C 109.5
H16A C16 H16C 109.5
H16B C16 H16C 109.5
C15 C17 H17A 109.5
C15 C17 H17B 109.5
H17A C17 H17B 109.5
C15 C17 H17C 109.5
H17A C17 H17C 109.5
H17B C17 H17C 109.5
C14 C18 C20 111.71(11)
C14 C18 C19 111.07(11)
C20 C18 C19 110.57(11)
C14 C18 H18A 107.8
C20 C18 H18A 107.8
C19 C18 H18A 107.8
C18 C19 H19A 109.5
C18 C19 H19B 109.5
H19A C19 H19B 109.5
C18 C19 H19C 109.5
H19A C19 H19C 109.5
H19B C19 H19C 109.5
C18 C20 H20A 109.5
C18 C20 H20B 109.5
H20A C20 H20B 109.5
C18 C20 H20C 109.5
H20A C20 H20C 109.5
H20B C20 H20C 109.5

loop_
_geom_bond_atom_site_label_1
_geom_bond_atom_site_label_2
_geom_bond_distance
N1 C8 1.2949(15)
N1 C9 1.4487(14)
N1 Al1 1.9490(10)
C1 C2 1.3689(17)
C1 C6 1.4257(17)
C1 Al1 1.9473(13)
O1 C2 1.3702(16)
O1 C7 1.4232(18)
Al1 Cl1 2.1235(5)
Al1 Cl2 2.1238(5)
O2 C3 1.3670(16)
O2 C7 1.435(2)
C2 C3 1.3962(19)
C3 C4 1.364(2)
C4 C5 1.4031(19)
C4 H4A 0.9300
C5 C6 1.3912(17)
C5 H5A 0.9300
C6 C8 1.4510(16)
C7 H7A 0.9700
C7 H7B 0.9700
C8 H8A 0.9300
C9 C14 1.4015(16)
C9 C10 1.4060(16)
C10 C11 1.3941(17)
C10 C15 1.5167(17)
C11 C12 1.3815(19)
C11 H11A 0.9300
C12 C13 1.3842(19)
C12 H12A 0.9300
C13 C14 1.3961(17)
C13 H13A 0.9300
C14 C18 1.5180(16)
C15 C17 1.525(2)
C15 C16 1.527(2)
C15 H15A 0.9800
C16 H16A 0.9600
C16 H16B 0.9600
C16 H16C 0.9600
C17 H17A 0.9600
C17 H17B 0.9600
C17 H17C 0.9600
C18 C20 1.5252(19)
C18 C19 1.5281(18)
C18 H18A 0.9800
C19 H19A 0.9600
C19 H19B 0.9600
C19 H19C 0.9600
C20 H20A 0.9600
C20 H20B 0.9600
C20 H20C 0.9600
